data_2107535
loop_
_publ_author_name
'Teteruk, Jaroslav L.'
'Glinnemann, J\"urgen'
'Heyse, Winfried'
'Johansson, Kristoffer E.'
'van de Streek, Jacco'
'Schmidt, Martin U.'

_publ_section_title
;
 Local structure in the disordered solid solution of <i>cis</i>- and
 <i>trans</i>-perinones
;
_journal_coeditor_code BI5048
_journal_issue 3
_journal_name_full 'Acta Crystallographica Section B'
_journal_page_first 416
_journal_page_last 433
_journal_paper_doi 10.1107/S2052520616004972
_journal_volume 72
_journal_year 2016
_chemical_formula_moiety 'C26 H12 N4 O2'
_chemical_formula_sum 'C26 H12 N4 O2'
_chemical_formula_weight 412.40
_space_group_crystal_system monoclinic
_space_group_IT_number 14
_space_group_name_Hall '-P 2ybc'
_space_group_name_H-M_alt 'P 1 21/c 1'
_symmetry_space_group_name_Hall '-P 2ybc'
_symmetry_space_group_name_H-M 'P 1 21/c 1'
_atom_sites_solution_hydrogens geom
_atom_sites_solution_primary iterative
_audit_creation_method
;
Olex2 1.2
(compiled 2013.09.17 svn.r2790 for OlexSys, GUI svn.r4601)
;
_cell_angle_alpha 90
_cell_angle_beta 99.354(7)
_cell_angle_gamma 90
_cell_formula_units_Z 2
_cell_length_a 11.7955(11)
_cell_length_b 4.7680(4)
_cell_length_c 16.1261(14)
_cell_measurement_temperature 100(2)
_cell_volume 894.89(14)
_computing_molecular_graphics
;
O. V. Dolomanov, L. J. Bourhis, R. J. Gildea, J. A. K. Howard and H. Puschmann,
OLEX2: a complete structure solution, refinement and analysis program.
J. Appl. Cryst. (2009). 42, 339-341.
;
_computing_publication_material
;
O. V. Dolomanov, L. J. Bourhis, R. J. Gildea, J. A. K. Howard and H. Puschmann,
OLEX2: a complete structure solution, refinement and analysis program.
J. Appl. Cryst. (2009). 42, 339-341.
;
_computing_structure_refinement
;
SHELX, G.M. Sheldrick, Acta Cryst. (2008). A64, 112-122
;
_computing_structure_solution 'L.J. Bourhis et al., in preparation (2013)'
_diffrn_ambient_temperature 100.15
_diffrn_measured_fraction_theta_full 0.963
_diffrn_measured_fraction_theta_max 0.958
_diffrn_radiation_type CuK\a
_diffrn_radiation_wavelength 1.54186
_diffrn_reflns_av_R_equivalents 0.0423
_diffrn_reflns_limit_h_max 14
_diffrn_reflns_limit_h_min -13
_diffrn_reflns_limit_k_max 5
_diffrn_reflns_limit_k_min -5
_diffrn_reflns_limit_l_max 17
_diffrn_reflns_limit_l_min -18
_diffrn_reflns_number 8541
_diffrn_reflns_theta_full 67.686
_diffrn_reflns_theta_max 68.001
_diffrn_reflns_theta_min 3.798
_exptl_absorpt_coefficient_mu 0.815
_exptl_crystal_density_diffrn 1.530
_exptl_crystal_F_000 424
_exptl_crystal_size_max 0.3
_exptl_crystal_size_mid 0.06
_exptl_crystal_size_min 0.02
_refine_diff_density_max 0.520
_refine_diff_density_min -0.420
_refine_ls_extinction_coef 0.038(8)
_refine_ls_extinction_expression Fc^*^=kFc[1+0.001xFc^2^\l^3^/sin(2\q)]^-1/4^
_refine_ls_extinction_method SHELXL
_refine_ls_goodness_of_fit_ref 1.094
_refine_ls_hydrogen_treatment constr
_refine_ls_matrix_type full
_refine_ls_number_parameters 205
_refine_ls_number_reflns 1562
_refine_ls_number_restraints 19
_refine_ls_restrained_S_all 1.090
_refine_ls_R_factor_all 0.1137
_refine_ls_R_factor_gt 0.0838
_refine_ls_shift/su_max 0.000
_refine_ls_shift/su_mean 0.000
_refine_ls_structure_factor_coef Fsqd
_refine_ls_weighting_details 'w=1/[\s^2^(Fo^2^)+(0.1665P)^2^] where P=(Fo^2^+2Fc^2^)/3'
_refine_ls_weighting_scheme calc
_refine_ls_wR_factor_gt 0.2143
_refine_ls_wR_factor_ref 0.2463
_reflns_number_gt 953
_reflns_number_total 1562
_reflns_threshold_expression 'I > 2\s(I)'
_cod_data_source_file bi5048sup1.cif
_cod_data_source_block solid_solution_100K_Cu
_cod_database_code 2107535
_shelx_space_group_comment
;
The symmetry employed for this shelxl refinement is uniquely defined
by the following loop, which should always be used as a source of
symmetry information in preference to the above space-group names.
They are only intended as comments.
;
_shelx_estimated_absorpt_t_min 0.792
_shelx_estimated_absorpt_t_max 0.984
_shelxl_version_number 2.013

loop_
_space_group_symop_operation_xyz
'x, y, z'
'-x, y+1/2, -z+1/2'
'-x, -y, -z'
'x, -y-1/2, z-1/2'

loop_
_atom_site_type_symbol
_atom_site_label
_atom_site_fract_x
_atom_site_fract_y
_atom_site_fract_z
_atom_site_U_iso_or_equiv
_atom_site_adp_type
_atom_site_calc_flag
_atom_site_occupancy
_atom_site_disorder_assembly
_atom_site_disorder_group
N N001 0.7858(3) 0.4996(5) 0.4361(2) 0.0776(11) Uani d 1 . .
C C007 0.8723(3) 0.9877(6) 0.6120(2) 0.0702(11) Uani d 1 . .
H H007 0.8149 0.9510 0.6457 0.084 Uiso calc 1 . .
C C008 0.8673(4) 0.5474(6) 0.3849(3) 0.0763(12) Uani d 1 . .
C C009 1.0418(3) 0.8128(6) 0.3617(2) 0.0718(11) Uani d 1 . .
H H009 1.0412 0.7161 0.3102 0.086 Uiso calc 1 . .
C C010 0.7801(4) 0.6364(7) 0.5116(3) 0.0779(13) Uani d 1 . .
C C011 0.8712(3) 0.8442(6) 0.5371(2) 0.0658(10) Uani d 1 . .
C C012 0.9566(3) 0.8986(5) 0.4865(2) 0.0619(10) Uani d 1 . .
C C013 0.9581(3) 0.7556(6) 0.4100(2) 0.0651(10) Uani d 1 . .
C C101 0.7097(3) 0.2961(6) 0.3989(2) 0.0655(10) Uani d 1 . .
O O101 0.6997(4) 0.5808(9) 0.5572(3) 0.0693(13) Uani d 0.789(7) A 1
N N101 0.8509(5) 0.3957(12) 0.3204(4) 0.0638(15) Uani d 0.789(7) A 1
C C100 0.7515(4) 0.2321(8) 0.3267(3) 0.0669(14) Uani d 0.789(7) A 1
C C102 0.6104(5) 0.1657(9) 0.4208(4) 0.0755(15) Uani d 0.789(7) A 1
H H102 0.5792 0.2141 0.4696 0.091 Uiso calc 0.789(7) A 1
C C103 0.5628(7) -0.0412(13) 0.3637(5) 0.077(2) Uani d 0.789(7) A 1
H H103 0.4978 -0.1417 0.3757 0.093 Uiso calc 0.789(7) A 1
C C104 0.6058(6) -0.1079(11) 0.2900(5) 0.091(2) Uani d 0.789(7) A 1
H H104 0.5694 -0.2482 0.2532 0.109 Uiso calc 0.789(7) A 1
C C105 0.7003(5) 0.0297(9) 0.2714(4) 0.0788(16) Uani d 0.789(7) A 1
H H105 0.7302 -0.0128 0.2216 0.095 Uiso calc 0.789(7) A 1
N N201 0.7140(19) 0.541(4) 0.5208(12) 0.053(5) Uani d 0.211(7) A 2
O O201 0.894(2) 0.399(5) 0.2969(14) 0.079(6) Uani d 0.211(7) A 2
C C202 0.6844(17) 0.087(3) 0.3328(16) 0.079(5) Uani d 0.211(7) A 2
H H202 0.7357 0.0633 0.2937 0.094 Uiso calc 0.211(7) A 2
C C203 0.593(2) -0.066(5) 0.3264(17) 0.050(5) Uiso d 0.211(7) A 2
H H203 0.5716 -0.1961 0.2821 0.059 Uiso calc 0.211(7) A 2
C C204 0.522(2) -0.015(5) 0.399(2) 0.080(7) Uani d 0.211(7) A 2
H H204 0.4529 -0.1202 0.3977 0.096 Uiso calc 0.211(7) A 2
C C205 0.5528(16) 0.181(4) 0.4678(16) 0.081(5) Uani d 0.211(7) A 2
H H205 0.5088 0.2042 0.5116 0.097 Uiso calc 0.211(7) A 2
C C200 0.6530(13) 0.331(3) 0.4639(12) 0.067(4) Uani d 0.211(7) A 2

loop_
_atom_site_aniso_label
_atom_site_aniso_U_11
_atom_site_aniso_U_22
_atom_site_aniso_U_33
_atom_site_aniso_U_12
_atom_site_aniso_U_13
_atom_site_aniso_U_23
N001 0.089(2) 0.0434(14) 0.086(2) -0.0123(14) -0.0300(18) 0.0132(14)
C007 0.085(2) 0.0453(16) 0.072(2) 0.0003(15) -0.0111(18) 0.0071(15)
C008 0.101(3) 0.0365(15) 0.075(3) 0.0001(15) -0.034(2) 0.0023(15)
C009 0.095(2) 0.0429(16) 0.068(2) 0.0023(15) -0.0178(19) -0.0022(15)
C010 0.083(3) 0.0435(18) 0.093(3) -0.0037(17) -0.029(2) 0.0083(18)
C011 0.078(2) 0.0378(15) 0.071(2) -0.0019(13) -0.0191(18) 0.0082(13)
C012 0.076(2) 0.0349(13) 0.064(2) -0.0043(13) -0.0207(17) 0.0032(13)
C013 0.083(2) 0.0393(15) 0.063(2) -0.0028(14) -0.0189(17) 0.0016(13)
C101 0.074(2) 0.0369(14) 0.074(2) -0.0040(13) -0.0216(17) 0.0015(14)
O101 0.075(3) 0.059(2) 0.072(3) -0.0068(17) 0.007(2) 0.007(2)
N101 0.083(4) 0.0404(18) 0.058(4) 0.003(2) -0.017(2) -0.007(2)
C100 0.083(3) 0.036(2) 0.068(3) 0.005(2) -0.028(2) -0.0031(17)
C102 0.080(3) 0.048(2) 0.087(4) -0.008(2) -0.024(3) 0.003(2)
C103 0.068(5) 0.049(3) 0.102(7) -0.008(3) -0.025(4) -0.001(4)
C104 0.106(4) 0.051(2) 0.097(5) 0.000(3) -0.037(4) -0.015(3)
C105 0.089(3) 0.046(2) 0.085(4) 0.008(2) -0.036(3) -0.009(2)
N201 0.057(9) 0.055(9) 0.053(12) 0.020(7) 0.030(10) 0.014(8)
O201 0.097(15) 0.067(8) 0.071(12) -0.001(9) 0.009(9) -0.021(7)
C202 0.080(11) 0.036(7) 0.107(14) -0.018(8) -0.024(10) -0.016(8)
C204 0.073(16) 0.036(9) 0.11(2) -0.013(10) -0.033(12) 0.027(9)
C205 0.058(9) 0.073(11) 0.100(15) -0.007(8) -0.019(8) 0.018(9)
C200 0.058(8) 0.048(8) 0.087(10) -0.003(6) -0.017(7) 0.001(7)

loop_
_atom_type_symbol
_atom_type_description
_atom_type_scat_dispersion_real
_atom_type_scat_dispersion_imag
_atom_type_scat_source
C C 0.0181 0.0091 'International Tables Vol C Tables 4.2.6.8 and 6.1.1.4'
H H 0.0000 0.0000 'International Tables Vol C Tables 4.2.6.8 and 6.1.1.4'
N N 0.0311 0.0180 'International Tables Vol C Tables 4.2.6.8 and 6.1.1.4'
O O 0.0492 0.0322 'International Tables Vol C Tables 4.2.6.8 and 6.1.1.4'

loop_
_geom_angle_atom_site_label_1
_geom_angle_atom_site_label_2
_geom_angle_atom_site_label_3
_geom_angle_site_symmetry_1
_geom_angle_site_symmetry_3
_geom_angle
C008 N001 C010 . . 125.6(3)
C008 N001 C101 . . 108.6(3)
C008 N001 C200 . . 154.1(6)
C010 N001 C200 . . 80.2(6)
C101 N001 C010 . . 125.8(4)
C101 N001 C200 . . 45.5(6)
C009 C007 H007 3_776 . 120.0
C011 C007 H007 . . 120.0
C011 C007 C009 . 3_776 120.0(4)
N001 C008 C013 . . 119.5(3)
N001 C008 O201 . . 133.5(9)
C013 C008 O201 . . 106.8(9)
N101 C008 N001 . . 111.8(4)
N101 C008 C013 . . 128.6(5)
C007 C009 H009 3_776 . 119.6
C013 C009 C007 . 3_776 120.8(3)
C013 C009 H009 . . 119.6
N001 C010 C011 . . 115.0(4)
O101 C010 N001 . . 122.4(4)
O101 C010 C011 . . 122.6(4)
N201 C010 N001 . . 94.1(13)
N201 C010 C011 . . 150.9(14)
C007 C011 C010 . . 118.6(4)
C007 C011 C012 . . 120.2(3)
C012 C011 C010 . . 121.2(4)
C011 C012 C012 . 3_776 119.4(4)
C013 C012 C011 . . 121.6(3)
C013 C012 C012 . 3_776 119.0(4)
C009 C013 C008 . . 122.3(3)
C009 C013 C012 . . 120.6(3)
C012 C013 C008 . . 117.1(4)
N001 C101 C102 . . 134.3(4)
N001 C101 C202 . . 146.8(10)
C100 C101 N001 . . 103.1(4)
C100 C101 C102 . . 122.6(4)
C200 C101 N001 . . 86.8(7)
C200 C101 C202 . . 126.0(12)
C008 N101 C100 . . 105.9(5)
C101 C100 N101 . . 110.6(4)
C101 C100 C105 . . 121.5(5)
C105 C100 N101 . . 127.9(5)
C101 C102 H102 . . 123.1
C103 C102 C101 . . 113.8(6)
C103 C102 H102 . . 123.1
C102 C103 H103 . . 118.2
C104 C103 C102 . . 123.6(7)
C104 C103 H103 . . 118.2
C103 C104 H104 . . 120.1
C105 C104 C103 . . 119.8(6)
C105 C104 H104 . . 120.1
C100 C105 H105 . . 120.7
C104 C105 C100 . . 118.6(6)
C104 C105 H105 . . 120.7
C010 N201 C200 . . 124.7(17)
C101 C202 H202 . . 119.5
C203 C202 C101 . . 121(2)
C203 C202 H202 . . 119.5
C202 C203 H203 . . 123.3
C202 C203 C204 . . 113(2)
C204 C203 H203 . . 123.3
C203 C204 H204 . . 117.7
C205 C204 C203 . . 125(2)
C205 C204 H204 . . 117.7
C204 C205 H205 . . 122.9
C200 C205 C204 . . 114(2)
C200 C205 H205 . . 122.9
C101 C200 N001 . . 47.6(6)
C101 C200 N201 . . 108.5(13)
C101 C200 C205 . . 120.4(17)
N201 C200 N001 . . 60.9(9)
C205 C200 N001 . . 167.9(18)
C205 C200 N201 . . 131(2)

loop_
_geom_bond_atom_site_label_1
_geom_bond_atom_site_label_2
_geom_bond_site_symmetry_2
_geom_bond_distance
N001 C008 . 1.383(5)
N001 C010 . 1.392(6)
N001 C101 . 1.390(4)
N001 C200 . 1.879(17)
C007 H007 . 0.9500
C007 C009 3_776 1.404(5)
C007 C011 . 1.388(5)
C008 C013 . 1.468(5)
C008 N101 . 1.256(7)
C008 O201 . 1.66(2)
C009 C007 3_776 1.404(5)
C009 H009 . 0.9500
C009 C013 . 1.380(5)
C010 C011 . 1.471(5)
C010 O101 . 1.318(7)
C010 N201 . 0.93(2)
C011 C012 . 1.419(5)
C012 C012 3_776 1.424(6)
C012 C013 . 1.412(5)
C101 C100 . 1.370(6)
C101 C102 . 1.421(7)
C101 C202 . 1.45(2)
C101 C200 . 1.34(2)
N101 C100 . 1.425(8)
C100 C105 . 1.384(6)
C102 H102 . 0.9500
C102 C103 . 1.402(7)
C103 H103 . 0.9500
C103 C104 . 1.402(10)
C104 H104 . 0.9500
C104 C105 . 1.369(9)
C105 H105 . 0.9500
N201 C200 . 1.47(3)
C202 H202 . 0.9500
C202 C203 . 1.29(3)
C203 H203 . 0.9500
C203 C204 . 1.57(3)
C204 H204 . 0.9500
C204 C205 . 1.45(3)
C205 H205 . 0.9500
C205 C200 . 1.39(2)

loop_
_geom_torsion_atom_site_label_1
_geom_torsion_atom_site_label_2
_geom_torsion_atom_site_label_3
_geom_torsion_atom_site_label_4
_geom_torsion_site_symmetry_1
_geom_torsion_site_symmetry_4
_geom_torsion
N001 C008 C013 C009 . . 180.0(3)
N001 C008 C013 C012 . . -0.2(4)
N001 C008 N101 C100 . . 0.2(5)
N001 C010 C011 C007 . . -179.3(3)
N001 C010 C011 C012 . . 0.7(4)
N001 C010 N201 C200 . . -0.9(19)
N001 C101 C100 N101 . . -0.3(4)
N001 C101 C100 C105 . . 178.7(3)
N001 C101 C102 C103 . . -177.7(4)
N001 C101 C202 C203 . . 178.3(16)
N001 C101 C200 N201 . . -1.1(11)
N001 C101 C200 C205 . . 178.3(14)
C007 C009 C013 C008 3_776 . -179.6(3)
C007 C009 C013 C012 3_776 . 0.5(5)
C007 C011 C012 C012 . 3_776 0.1(5)
C007 C011 C012 C013 . . 179.8(3)
C008 N001 C010 C011 . . -1.0(5)
C008 N001 C010 O101 . . 179.8(4)
C008 N001 C010 N201 . . 178.7(12)
C008 N001 C101 C100 . . 0.5(3)
C008 N001 C101 C102 . . -179.3(4)
C008 N001 C101 C202 . . 10.1(14)
C008 N001 C101 C200 . . -178.0(7)
C008 N001 C200 C101 . . 4.3(14)
C008 N001 C200 N201 . . -176.9(11)
C008 N001 C200 C205 . . -3(7)
C008 N101 C100 C101 . . 0.1(5)
C008 N101 C100 C105 . . -178.8(4)
C009 C007 C011 C010 3_776 . 179.9(3)
C009 C007 C011 C012 3_776 . -0.1(5)
C010 N001 C008 C013 . . 0.8(5)
C010 N001 C008 N101 . . -179.4(4)
C010 N001 C008 O201 . . 175.9(12)
C010 N001 C101 C100 . . 179.4(3)
C010 N001 C101 C102 . . -0.4(6)
C010 N001 C101 C202 . . -171.0(14)
C010 N001 C101 C200 . . 0.9(7)
C010 N001 C200 C101 . . -179.2(6)
C010 N001 C200 N201 . . -0.4(9)
C010 N001 C200 C205 . . 174(6)
C010 C011 C012 C012 . 3_776 -180.0(3)
C010 C011 C012 C013 . . -0.2(4)
C010 N201 C200 N001 . . 0.8(16)
C010 N201 C200 C101 . . 2(2)
C010 N201 C200 C205 . . -177.5(18)
C011 C010 N201 C200 . . 178.6(9)
C011 C012 C013 C008 . . -0.1(4)
C011 C012 C013 C009 . . 179.8(3)
C012 C012 C013 C008 3_776 . 179.7(3)
C012 C012 C013 C009 3_776 . -0.5(5)
C013 C008 N101 C100 . . 180.0(3)
C101 N001 C008 C013 . . 179.7(3)
C101 N001 C008 N101 . . -0.4(5)
C101 N001 C008 O201 . . -5.2(12)
C101 N001 C010 C011 . . -179.8(3)
C101 N001 C010 O101 . . 1.0(6)
C101 N001 C010 N201 . . -0.1(12)
C101 N001 C200 N201 . . 178.8(12)
C101 N001 C200 C205 . . -7(6)
C101 C100 C105 C104 . . 0.0(6)
C101 C102 C103 C104 . . -2.3(9)
C101 C202 C203 C204 . . -4(4)
O101 C010 C011 C007 . . -0.2(5)
O101 C010 C011 C012 . . 179.9(3)
O101 C010 N201 C200 . . -179(4)
N101 C008 C013 C009 . . 0.2(6)
N101 C008 C013 C012 . . -180.0(4)
N101 C100 C105 C104 . . 178.8(5)
C100 C101 C102 C103 . . 2.5(6)
C100 C101 C202 C203 . . -168(3)
C100 C101 C200 N001 . . -171(4)
C100 C101 C200 N201 . . -172(3)
C100 C101 C200 C205 . . 7(5)
C102 C101 C100 N101 . . 179.5(4)
C102 C101 C100 C105 . . -1.5(5)
C102 C101 C202 C203 . . 5(2)
C102 C101 C200 N001 . . 178.7(7)
C102 C101 C200 N201 . . 177.6(16)
C102 C101 C200 C205 . . -3.0(10)
C102 C103 C104 C105 . . 1.0(10)
C103 C104 C105 C100 . . 0.3(8)
N201 C010 C011 C007 . . 1(3)
N201 C010 C011 C012 . . -179(2)
O201 C008 C013 C009 . . 3.7(9)
O201 C008 C013 C012 . . -176.5(9)
O201 C008 N101 C100 . . 171(3)
C202 C101 C100 N101 . . -172.8(11)
C202 C101 C100 C105 . . 6.2(11)
C202 C101 C102 C103 . . -3.0(9)
C202 C101 C200 N001 . . 174.5(10)
C202 C101 C200 N201 . . 173.4(12)
C202 C101 C200 C205 . . -7.2(19)
C202 C203 C204 C205 . . -1(4)
C203 C204 C205 C200 . . 2(4)
C204 C205 C200 N001 . . 8(7)
C204 C205 C200 C101 . . 2(2)
C204 C205 C200 N201 . . -178.6(19)
C200 N001 C008 C013 . . 176.5(11)
C200 N001 C008 N101 . . -3.7(12)
C200 N001 C008 O201 . . -8.4(17)
C200 N001 C010 C011 . . -179.1(5)
C200 N001 C010 O101 . . 1.7(6)
C200 N001 C010 N201 . . 0.6(13)
C200 N001 C101 C100 . . 178.5(7)
C200 N001 C101 C102 . . -1.3(7)
C200 N001 C101 C202 . . -171.9(16)
C200 C101 C100 N101 . . 171(4)
C200 C101 C100 C105 . . -10(4)
C200 C101 C102 C103 . . -179.5(10)
C200 C101 C202 C203 . . 8(3)

_cod_database_fobs_code 2107535
